data_2217421
loop_
_publ_author_name
'Tesema, Yohannes T.'
'Yisgedu, Teshome B.'
'Butcher, Ray J.'
'Gultneh, Yilma'
'Ahvazi, Bijan'

_publ_section_title
;
 (<i>m</i>-Phenylenedimethylene)diammonium
 <i>p</i>-nitrophenylphosphate perchlorate
;
_journal_coeditor_code BQ2059
_journal_issue 2
_journal_name_full 'Acta Crystallographica Section E'
_journal_page_first o377
_journal_page_last o378
_journal_paper_doi 10.1107/S1600536807068638
_journal_volume 64
_journal_year 2008
_chemical_formula_iupac 'C8 H14 N2 2+, C12 H8 N2 O8 P -, Cl O4 -'
_chemical_formula_moiety 'C8 H14 N2 2+, C12 H8 N2 O8 P -, Cl O4 -'
_chemical_formula_sum 'C20 H22 Cl N4 O12 P'
_chemical_formula_weight 576.84
_chemical_name_systematic
;
(m-Phenylenedimethylene)diammonium p-nitrophenylphosphate perchlorate
;
_space_group_IT_number 2
_symmetry_cell_setting triclinic
_symmetry_space_group_name_Hall '-P 1'
_symmetry_space_group_name_H-M 'P -1'
_atom_sites_solution_hydrogens geom
_atom_sites_solution_primary direct
_atom_sites_solution_secondary difmap
_audit_creation_method SHELXL-97
_cell_angle_alpha 91.220(10)
_cell_angle_beta 94.320(10)
_cell_angle_gamma 106.060(10)
_cell_formula_units_Z 2
_cell_length_a 8.337(2)
_cell_length_b 11.623(3)
_cell_length_c 13.535(3)
_cell_measurement_reflns_used 55
_cell_measurement_temperature 293(2)
_cell_measurement_theta_max 21.511
_cell_measurement_theta_min 2.534
_cell_volume 1255.6(5)
_computing_cell_refinement 'XSCANS  (Bruker, 1997)'
_computing_data_collection 'XSCANS (Bruker, 1997)'
_computing_data_reduction 'XSCANS  (Bruker, 1997)'
_computing_molecular_graphics 'SHELXTL (Bruker, 2000)'
_computing_publication_material 'SHELXTL  (Bruker, 2000)'
_computing_structure_refinement 'SHELXL97 (Sheldrick, 2008)'
_computing_structure_solution 'SHELXS97 (Sheldrick, 2008)'
_diffrn_ambient_temperature 293(2)
_diffrn_measured_fraction_theta_full 0.969
_diffrn_measured_fraction_theta_max 0.969
_diffrn_measurement_device_type 'Bruker P4S'
_diffrn_measurement_method '\w scans'
_diffrn_radiation_monochromator graphite
_diffrn_radiation_source 'fine-focus sealed tube'
_diffrn_radiation_type MoK\a
_diffrn_radiation_wavelength 0.71073
_diffrn_reflns_av_R_equivalents 0.0260
_diffrn_reflns_av_sigmaI/netI 0.0466
_diffrn_reflns_limit_h_max 8
_diffrn_reflns_limit_h_min 0
_diffrn_reflns_limit_k_max 12
_diffrn_reflns_limit_k_min -12
_diffrn_reflns_limit_l_max 14
_diffrn_reflns_limit_l_min -14
_diffrn_reflns_number 3673
_diffrn_reflns_theta_full 23.00
_diffrn_reflns_theta_max 23.00
_diffrn_reflns_theta_min 2.32
_diffrn_standards_decay_% <2%
_diffrn_standards_interval_count 97
_diffrn_standards_number 3
_exptl_absorpt_coefficient_mu 0.287
_exptl_absorpt_correction_T_max 0.941
_exptl_absorpt_correction_T_min 0.876
_exptl_absorpt_correction_type psi-scan
_exptl_absorpt_process_details '(North <i>et al.</i>,  1968)'
_exptl_crystal_colour 'pale yellow'
_exptl_crystal_density_diffrn 1.526
_exptl_crystal_density_method 'not measured'
_exptl_crystal_description prism
_exptl_crystal_F_000 596
_exptl_crystal_size_max 0.35
_exptl_crystal_size_mid 0.29
_exptl_crystal_size_min 0.17
_refine_diff_density_max 0.404
_refine_diff_density_min -0.280
_refine_ls_extinction_method none
_refine_ls_goodness_of_fit_ref 1.019
_refine_ls_hydrogen_treatment constr
_refine_ls_matrix_type full
_refine_ls_number_parameters 383
_refine_ls_number_reflns 3388
_refine_ls_number_restraints 92
_refine_ls_restrained_S_all 1.053
_refine_ls_R_factor_all 0.0921
_refine_ls_R_factor_gt 0.0584
_refine_ls_shift/su_max 0.000
_refine_ls_shift/su_mean 0.000
_refine_ls_structure_factor_coef Fsqd
_refine_ls_weighting_details 'calc w=1/[\s^2^(Fo^2^)+(0.0642P)^2^+1.9482P] where P=(Fo^2^+2Fc^2^)/3'
_refine_ls_weighting_scheme calc
_refine_ls_wR_factor_gt 0.1341
_refine_ls_wR_factor_ref 0.1543
_reflns_number_gt 2390
_reflns_number_total 3388
_reflns_threshold_expression I>2\s(I)
_cod_data_source_file bq2059.cif
_cod_data_source_block I
_cod_database_code 2217421
_cod_database_fobs_code 2217421

loop_
_symmetry_equiv_pos_as_xyz
'x, y, z'
'-x, -y, -z'

loop_
_atom_site_type_symbol
_atom_site_label
_atom_site_fract_x
_atom_site_fract_y
_atom_site_fract_z
_atom_site_U_iso_or_equiv
_atom_site_adp_type
_atom_site_calc_flag
_atom_site_refinement_flags
_atom_site_occupancy
_atom_site_disorder_assembly
_atom_site_disorder_group
Cl Cl -0.5118(2) 0.19712(12) 0.45260(11) 0.0662(5) Uani d D 1 . .
P P 0.06849(17) 0.26311(10) 0.63110(8) 0.0399(4) Uani d . 1 . .
O O1A -0.0552(4) 0.2737(2) 0.7132(2) 0.0449(8) Uani d . 1 . .
O O1B 0.2361(4) 0.2578(3) 0.6952(2) 0.0488(9) Uani d . 1 . .
O O2 0.0121(4) 0.1467(3) 0.5758(2) 0.0463(9) Uani d . 1 . .
O O3 0.0908(4) 0.3765(3) 0.5791(2) 0.0513(9) Uani d . 1 . .
O O31A -0.2691(6) -0.0535(4) 1.0666(3) 0.0811(13) Uani d . 1 . .
O O32A -0.4735(6) -0.1328(4) 0.9593(3) 0.0762(12) Uani d . 1 . .
O O31B 0.7414(6) 0.6944(4) 0.9310(3) 0.0884(14) Uani d . 1 . .
O O32B 0.8000(6) 0.5482(4) 1.0050(3) 0.0906(15) Uani d . 1 . .
O O11A -0.4392(10) 0.1435(9) 0.3755(6) 0.116(3) Uani d PDU 0.726(14) A 1
O O12A -0.4323(16) 0.1876(9) 0.5441(6) 0.128(3) Uani d PDU 0.726(14) A 1
O O13A -0.4991(12) 0.3164(6) 0.4320(8) 0.099(3) Uani d PDU 0.726(14) A 1
O O14A -0.6843(9) 0.1299(7) 0.4453(7) 0.088(2) Uani d PDU 0.726(14) A 1
O O11B -0.358(2) 0.201(2) 0.5091(19) 0.113(6) Uani d PDU 0.274(14) A 2
O O12B -0.480(3) 0.206(3) 0.3531(11) 0.137(6) Uani d PDU 0.274(14) A 2
O O13B -0.647(3) 0.1098(18) 0.4744(19) 0.103(6) Uani d PDU 0.274(14) A 2
O O14B -0.542(2) 0.3121(14) 0.4838(17) 0.076(5) Uani d PDU 0.274(14) A 2
N N3A -0.3393(7) -0.0609(4) 0.9838(3) 0.0567(12) Uani d . 1 . .
N N3B 0.7181(6) 0.5890(5) 0.9438(3) 0.0639(13) Uani d . 1 . .
N N1D 0.1990(6) 0.5391(4) 0.4413(3) 0.0585(12) Uani d . 1 . .
H H1DA 0.2853 0.5961 0.4703 0.088 Uiso calc R 1 . .
H H1DB 0.1732 0.4773 0.4806 0.088 Uiso calc R 1 . .
H H1DC 0.1112 0.5680 0.4308 0.088 Uiso calc R 1 . .
N N3D -0.1619(6) 0.0440(3) 0.4001(3) 0.0560(12) Uani d . 1 . .
H H3DA -0.1761 -0.0325 0.4142 0.084 Uiso calc R 1 . .
H H3DB -0.2612 0.0589 0.3932 0.084 Uiso calc R 1 . .
H H3DC -0.0982 0.0909 0.4491 0.084 Uiso calc R 1 . .
C C1A -0.1208(6) 0.1835(4) 0.7777(3) 0.0402(12) Uani d . 1 . .
C C2A -0.0489(7) 0.1960(4) 0.8735(3) 0.0542(14) Uani d . 1 . .
H H2AA 0.0459 0.2588 0.8925 0.065 Uiso calc R 1 . .
C C3A -0.1197(7) 0.1140(5) 0.9407(3) 0.0565(15) Uani d . 1 . .
H H3AA -0.0734 0.1206 1.0060 0.068 Uiso calc R 1 . .
C C4A -0.2586(6) 0.0227(4) 0.9105(3) 0.0444(12) Uani d . 1 . .
C C5A -0.3275(7) 0.0084(5) 0.8141(4) 0.0555(14) Uani d . 1 . .
H H5AA -0.4199 -0.0559 0.7946 0.067 Uiso calc R 1 . .
C C6A -0.2572(7) 0.0915(4) 0.7463(3) 0.0526(14) Uani d . 1 . .
H H6AA -0.3023 0.0844 0.6808 0.063 Uiso calc R 1 . .
C C1B 0.3478(6) 0.3450(4) 0.7569(3) 0.0420(12) Uani d . 1 . .
C C2B 0.4513(7) 0.3036(5) 0.8225(4) 0.0570(15) Uani d . 1 . .
H H2BA 0.4394 0.2218 0.8249 0.068 Uiso calc R 1 . .
C C3B 0.5722(7) 0.3825(5) 0.8845(4) 0.0601(15) Uani d . 1 . .
H H3BA 0.6428 0.3550 0.9287 0.072 Uiso calc R 1 . .
C C4B 0.5863(6) 0.5025(5) 0.8797(3) 0.0508(13) Uani d . 1 . .
C C5B 0.4850(7) 0.5455(5) 0.8148(4) 0.0555(14) Uani d . 1 . .
H H5BA 0.4985 0.6275 0.8122 0.067 Uiso calc R 1 . .
C C6B 0.3629(7) 0.4661(4) 0.7533(4) 0.0523(13) Uani d . 1 . .
H H6BA 0.2915 0.4939 0.7099 0.063 Uiso calc R 1 . .
C C1D 0.1025(6) 0.4028(4) 0.2941(3) 0.0462(13) Uani d . 1 . .
C C2D 0.0742(7) 0.2853(4) 0.3231(3) 0.0480(13) Uani d . 1 . .
H H2DA 0.1425 0.2678 0.3748 0.058 Uiso calc R 1 . .
C C3D -0.0540(6) 0.1944(4) 0.2763(3) 0.0452(12) Uani d . 1 . .
C C4D -0.1541(7) 0.2212(4) 0.1995(3) 0.0513(13) Uani d . 1 . .
H H4DA -0.2411 0.1607 0.1675 0.062 Uiso calc R 1 . .
C C5D -0.1255(7) 0.3376(5) 0.1700(4) 0.0585(15) Uani d . 1 . .
H H5DA -0.1931 0.3552 0.1180 0.070 Uiso calc R 1 . .
C C6D 0.0016(7) 0.4268(4) 0.2168(4) 0.0523(14) Uani d . 1 . .
H H6DA 0.0202 0.5049 0.1961 0.063 Uiso calc R 1 . .
C C11 0.2443(7) 0.4993(5) 0.3462(4) 0.0593(15) Uani d . 1 . .
H H11A 0.3413 0.4692 0.3579 0.071 Uiso calc R 1 . .
H H11B 0.2744 0.5672 0.3041 0.071 Uiso calc R 1 . .
C C31 -0.0792(7) 0.0681(4) 0.3064(4) 0.0561(15) Uani d . 1 . .
H H31A -0.1470 0.0142 0.2539 0.067 Uiso calc R 1 . .
H H31B 0.0286 0.0515 0.3145 0.067 Uiso calc R 1 . .

loop_
_atom_site_aniso_label
_atom_site_aniso_U_11
_atom_site_aniso_U_22
_atom_site_aniso_U_33
_atom_site_aniso_U_12
_atom_site_aniso_U_13
_atom_site_aniso_U_23
Cl 0.0684(12) 0.0577(9) 0.0649(9) 0.0092(8) -0.0107(8) 0.0023(7)
P 0.0529(9) 0.0357(7) 0.0278(6) 0.0075(6) 0.0011(6) 0.0040(5)
O1A 0.060(2) 0.0365(17) 0.0373(17) 0.0105(16) 0.0115(16) 0.0053(14)
O1B 0.049(2) 0.0420(18) 0.0501(19) 0.0059(16) -0.0065(16) 0.0006(15)
O2 0.061(2) 0.0393(18) 0.0357(17) 0.0107(16) 0.0000(16) -0.0021(14)
O3 0.072(3) 0.0381(18) 0.0417(18) 0.0107(17) 0.0052(17) 0.0120(14)
O31A 0.112(4) 0.079(3) 0.043(2) 0.011(2) 0.006(2) 0.021(2)
O32A 0.067(3) 0.071(3) 0.081(3) 0.000(2) 0.012(2) 0.027(2)
O31B 0.090(4) 0.068(3) 0.094(3) 0.007(3) -0.013(3) -0.028(2)
O32B 0.093(4) 0.097(3) 0.062(3) 0.002(3) -0.026(3) -0.001(2)
O11A 0.109(5) 0.151(6) 0.107(5) 0.067(4) 0.022(4) -0.012(4)
O12A 0.153(7) 0.141(5) 0.087(5) 0.051(5) -0.046(5) 0.012(4)
O13A 0.100(5) 0.063(4) 0.119(6) 0.007(3) -0.017(5) 0.021(4)
O14A 0.065(4) 0.077(4) 0.113(5) 0.003(3) 0.004(4) 0.030(3)
O11B 0.111(9) 0.123(8) 0.112(9) 0.052(7) -0.023(7) 0.003(7)
O12B 0.139(8) 0.159(9) 0.114(8) 0.039(7) 0.031(7) -0.001(7)
O13B 0.087(8) 0.091(8) 0.118(9) 0.002(6) 0.016(7) 0.033(7)
O14B 0.078(7) 0.059(6) 0.090(8) 0.019(6) 0.002(7) -0.004(6)
N3A 0.071(4) 0.048(3) 0.052(3) 0.015(3) 0.013(3) 0.011(2)
N3B 0.056(3) 0.076(4) 0.050(3) 0.004(3) 0.002(2) -0.011(3)
N1D 0.062(3) 0.048(2) 0.055(3) -0.003(2) 0.008(2) 0.006(2)
N3D 0.077(3) 0.040(2) 0.043(2) 0.007(2) -0.010(2) 0.0052(18)
C1A 0.050(3) 0.036(3) 0.033(2) 0.008(2) 0.009(2) 0.002(2)
C2A 0.059(4) 0.054(3) 0.037(3) -0.004(3) -0.002(3) -0.004(2)
C3A 0.067(4) 0.064(3) 0.031(3) 0.005(3) -0.002(3) 0.007(2)
C4A 0.051(3) 0.046(3) 0.035(3) 0.011(3) 0.006(2) 0.007(2)
C5A 0.055(4) 0.053(3) 0.045(3) -0.005(3) -0.002(3) 0.001(2)
C6A 0.057(4) 0.056(3) 0.034(3) -0.001(3) -0.003(2) 0.003(2)
C1B 0.042(3) 0.047(3) 0.032(2) 0.002(2) 0.007(2) 0.005(2)
C2B 0.061(4) 0.052(3) 0.050(3) 0.002(3) 0.000(3) 0.017(3)
C3B 0.060(4) 0.071(4) 0.042(3) 0.008(3) -0.006(3) 0.016(3)
C4B 0.044(3) 0.064(4) 0.035(3) 0.001(3) 0.002(2) -0.004(2)
C5B 0.057(4) 0.050(3) 0.054(3) 0.007(3) 0.003(3) -0.010(3)
C6B 0.048(4) 0.052(3) 0.055(3) 0.013(3) -0.001(3) -0.003(2)
C1D 0.052(4) 0.042(3) 0.040(3) 0.004(2) 0.008(2) 0.003(2)
C2D 0.061(4) 0.049(3) 0.036(3) 0.021(3) 0.000(2) 0.006(2)
C3D 0.056(4) 0.044(3) 0.038(3) 0.017(3) 0.006(2) 0.000(2)
C4D 0.057(4) 0.051(3) 0.042(3) 0.011(3) -0.004(3) -0.004(2)
C5D 0.069(4) 0.059(3) 0.050(3) 0.026(3) -0.010(3) 0.005(3)
C6D 0.069(4) 0.044(3) 0.047(3) 0.018(3) 0.012(3) 0.011(2)
C11 0.065(4) 0.055(3) 0.053(3) 0.005(3) 0.014(3) 0.007(3)
C31 0.081(4) 0.040(3) 0.045(3) 0.013(3) 0.005(3) -0.001(2)

loop_
_atom_type_symbol
_atom_type_description
_atom_type_scat_dispersion_real
_atom_type_scat_dispersion_imag
_atom_type_scat_source
C C 0.0033 0.0016 'International Tables Vol C Tables 4.2.6.8 and 6.1.1.4'
H H 0.0000 0.0000 'International Tables Vol C Tables 4.2.6.8 and 6.1.1.4'
N N 0.0061 0.0033 'International Tables Vol C Tables 4.2.6.8 and 6.1.1.4'
O O 0.0106 0.0060 'International Tables Vol C Tables 4.2.6.8 and 6.1.1.4'
P P 0.1023 0.0942 'International Tables Vol C Tables 4.2.6.8 and 6.1.1.4'
Cl Cl 0.1484 0.1585 'International Tables Vol C Tables 4.2.6.8 and 6.1.1.4'

loop_
_geom_angle_atom_site_label_1
_geom_angle_atom_site_label_2
_geom_angle_atom_site_label_3
_geom_angle
O13B Cl O12A 89.9(11)
O13B Cl O12B 116.6(13)
O12A Cl O12B 140.3(11)
O13B Cl O13A 129.2(12)
O12A Cl O13A 111.7(6)
O12B Cl O13A 75.2(11)
O12A Cl O14A 111.7(5)
O12B Cl O14A 101.4(11)
O13A Cl O14A 109.4(5)
O13B Cl O11B 115.6(12)
O12B Cl O11B 108.0(11)
O13A Cl O11B 104.9(11)
O14A Cl O11B 139.3(11)
O13B Cl O11A 104.8(12)
O12A Cl O11A 109.8(5)
O13A Cl O11A 109.4(5)
O14A Cl O11A 104.6(5)
O11B Cl O11A 83.4(10)
O13B Cl O14B 106.2(12)
O12A Cl O14B 92.2(9)
O12B Cl O14B 106.5(11)
O14A Cl O14B 95.1(9)
O11B Cl O14B 102.6(10)
O11A Cl O14B 141.7(8)
O2 P O3 120.85(18)
O2 P O1A 111.69(18)
O3 P O1A 103.26(18)
O2 P O1B 104.05(18)
O3 P O1B 112.33(19)
O1A P O1B 103.54(17)
C1A O1A P 124.4(3)
C1B O1B P 129.7(3)
O31A N3A O32A 123.2(5)
O31A N3A C4A 118.1(5)
O32A N3A C4A 118.7(4)
O31B N3B O32B 124.1(5)
O31B N3B C4B 118.6(5)
O32B N3B C4B 117.2(5)
C11 N1D H1DA 109.5
C11 N1D H1DB 109.5
H1DA N1D H1DB 109.5
C11 N1D H1DC 109.5
H1DA N1D H1DC 109.5
H1DB N1D H1DC 109.5
C31 N3D H3DA 109.5
C31 N3D H3DB 109.5
H3DA N3D H3DB 109.5
C31 N3D H3DC 109.5
H3DA N3D H3DC 109.5
H3DB N3D H3DC 109.5
C6A C1A C2A 122.4(4)
C6A C1A O1A 119.9(4)
C2A C1A O1A 117.5(4)
C1A C2A C3A 118.7(5)
C1A C2A H2AA 120.6
C3A C2A H2AA 120.6
C4A C3A C2A 119.3(4)
C4A C3A H3AA 120.3
C2A C3A H3AA 120.3
C3A C4A C5A 121.8(4)
C3A C4A N3A 119.1(4)
C5A C4A N3A 119.0(5)
C4A C5A C6A 119.0(5)
C4A C5A H5AA 120.5
C6A C5A H5AA 120.5
C1A C6A C5A 118.7(4)
C1A C6A H6AA 120.7
C5A C6A H6AA 120.7
C2B C1B C6B 120.5(5)
C2B C1B O1B 115.2(4)
C6B C1B O1B 124.3(4)
C3B C2B C1B 120.4(5)
C3B C2B H2BA 119.8
C1B C2B H2BA 119.8
C4B C3B C2B 118.5(5)
C4B C3B H3BA 120.8
C2B C3B H3BA 120.8
C5B C4B C3B 122.0(5)
C5B C4B N3B 118.6(5)
C3B C4B N3B 119.4(5)
C4B C5B C6B 119.4(5)
C4B C5B H5BA 120.3
C6B C5B H5BA 120.3
C5B C6B C1B 119.2(5)
C5B C6B H6BA 120.4
C1B C6B H6BA 120.4
C6D C1D C2D 118.8(5)
C6D C1D C11 121.9(4)
C2D C1D C11 119.3(5)
C3D C2D C1D 120.9(4)
C3D C2D H2DA 119.6
C1D C2D H2DA 119.6
C4D C3D C2D 119.2(4)
C4D C3D C31 120.7(5)
C2D C3D C31 120.1(4)
C3D C4D C5D 120.1(5)
C3D C4D H4DA 120.0
C5D C4D H4DA 119.9
C6D C5D C4D 120.3(5)
C6D C5D H5DA 119.9
C4D C5D H5DA 119.9
C5D C6D C1D 120.8(5)
C5D C6D H6DA 119.6
C1D C6D H6DA 119.6
N1D C11 C1D 111.7(4)
N1D C11 H11A 109.3
C1D C11 H11A 109.3
N1D C11 H11B 109.3
C1D C11 H11B 109.3
H11A C11 H11B 108.0
N3D C31 C3D 112.9(4)
N3D C31 H31A 109.0
C3D C31 H31A 109.0
N3D C31 H31B 109.0
C3D C31 H31B 109.0
H31A C31 H31B 107.8

loop_
_geom_bond_atom_site_label_1
_geom_bond_atom_site_label_2
_geom_bond_distance
Cl O13B 1.347(14)
Cl O12A 1.381(6)
Cl O12B 1.392(14)
Cl O13A 1.397(6)
Cl O14A 1.429(7)
Cl O11B 1.430(14)
Cl O11A 1.456(7)
Cl O14B 1.486(13)
P O2 1.471(3)
P O3 1.480(3)
P O1A 1.597(3)
P O1B 1.605(3)
O1A C1A 1.398(5)
O1B C1B 1.385(5)
O31A N3A 1.214(5)
O32A N3A 1.215(5)
O31B N3B 1.204(6)
O32B N3B 1.220(6)
N3A C4A 1.469(6)
N3B C4B 1.476(6)
N1D C11 1.469(6)
N1D H1DA 0.8900
N1D H1DB 0.8900
N1D H1DC 0.8900
N3D C31 1.484(6)
N3D H3DA 0.8900
N3D H3DB 0.8900
N3D H3DC 0.8900
C1A C6A 1.361(6)
C1A C2A 1.374(6)
C2A C3A 1.375(7)
C2A H2AA 0.9300
C3A C4A 1.366(7)
C3A H3AA 0.9300
C4A C5A 1.373(6)
C5A C6A 1.387(7)
C5A H5AA 0.9300
C6A H6AA 0.9300
C1B C2B 1.377(7)
C1B C6B 1.381(7)
C2B C3B 1.375(7)
C2B H2BA 0.9300
C3B C4B 1.370(7)
C3B H3BA 0.9300
C4B C5B 1.370(7)
C5B C6B 1.378(7)
C5B H5BA 0.9300
C6B H6BA 0.9300
C1D C6D 1.374(7)
C1D C2D 1.391(6)
C1D C11 1.504(7)
C2D C3D 1.380(7)
C2D H2DA 0.9300
C3D C4D 1.379(7)
C3D C31 1.494(6)
C4D C5D 1.380(7)
C4D H4DA 0.9300
C5D C6D 1.365(7)
C5D H5DA 0.9300
C6D H6DA 0.9300
C11 H11A 0.9700
C11 H11B 0.9700
C31 H31A 0.9700
C31 H31B 0.9700

loop_
_geom_hbond_atom_site_label_D
_geom_hbond_atom_site_label_H
_geom_hbond_atom_site_label_A
_geom_hbond_site_symmetry_A
_geom_hbond_distance_DH
_geom_hbond_distance_HA
_geom_hbond_distance_DA
_geom_hbond_angle_DHA
N1D H1DA O13A 2_566 0.89 2.13 2.987(9) 160.9
N1D H1DA O14B 2_566 0.89 2.15 2.99(2) 157.8
N1D H1DA O11B 2_566 0.89 2.28 2.99(2) 136.7
N1D H1DA O12A 2_566 0.89 2.49 3.227(11) 140.1
N1D H1DB O3 . 0.89 1.84 2.706(5) 164.1
N1D H1DC O3 2_566 0.89 1.96 2.846(6) 173.7
N3D H3DA O2 2_556 0.89 2.15 2.842(5) 133.8
N3D H3DA O13B 2_456 0.89 2.22 2.753(17) 118.2
N3D H3DA O14A 2_456 0.89 2.44 3.042(9) 125.4
N3D H3DB O11A . 0.89 2.00 2.859(10) 162.5
N3D H3DB O11B . 0.89 2.58 3.17(2) 125.0
N3D H3DC O2 . 0.89 1.90 2.755(5) 161.9
C2A H2AA O32B 2_667 0.93 2.57 3.422(6) 152.3
C5A H5AA O11A 2_456 0.93 2.56 3.262(9) 132.8

loop_
_geom_torsion_atom_site_label_1
_geom_torsion_atom_site_label_2
_geom_torsion_atom_site_label_3
_geom_torsion_atom_site_label_4
_geom_torsion
O2 P O1A C1A 44.8(4)
O3 P O1A C1A 176.1(3)
O1B P O1A C1A -66.6(4)
O2 P O1B C1B 175.9(4)
O3 P O1B C1B 43.5(4)
O1A P O1B C1B -67.2(4)
P O1A C1A C6A -81.8(5)
P O1A C1A C2A 101.9(5)
C6A C1A C2A C3A -1.5(8)
O1A C1A C2A C3A 174.7(5)
C1A C2A C3A C4A 0.1(8)
C2A C3A C4A C5A 1.8(9)
C2A C3A C4A N3A -176.7(5)
O31A N3A C4A C3A -7.7(7)
O32A N3A C4A C3A 171.3(5)
O31A N3A C4A C5A 173.8(5)
O32A N3A C4A C5A -7.1(7)
C3A C4A C5A C6A -2.2(8)
N3A C4A C5A C6A 176.2(5)
C2A C1A C6A C5A 1.1(8)
O1A C1A C6A C5A -175.0(5)
C4A C5A C6A C1A 0.8(8)
P O1B C1B C2B 162.3(4)
P O1B C1B C6B -19.9(7)
C6B C1B C2B C3B -0.7(8)
O1B C1B C2B C3B 177.2(5)
C1B C2B C3B C4B 0.3(8)
C2B C3B C4B C5B -0.6(8)
C2B C3B C4B N3B -178.4(5)
O31B N3B C4B C5B -6.2(7)
O32B N3B C4B C5B 175.8(5)
O31B N3B C4B C3B 171.7(5)
O32B N3B C4B C3B -6.3(7)
C3B C4B C5B C6B 1.1(8)
N3B C4B C5B C6B 179.0(5)
C4B C5B C6B C1B -1.5(8)
C2B C1B C6B C5B 1.3(8)
O1B C1B C6B C5B -176.5(4)
C6D C1D C2D C3D -0.8(7)
C11 C1D C2D C3D -179.5(5)
C1D C2D C3D C4D 0.3(7)
C1D C2D C3D C31 178.1(5)
C2D C3D C4D C5D 0.2(8)
C31 C3D C4D C5D -177.6(5)
C3D C4D C5D C6D -0.2(8)
C4D C5D C6D C1D -0.4(8)
C2D C1D C6D C5D 0.8(8)
C11 C1D C6D C5D 179.5(5)
C6D C1D C11 N1D 101.4(5)
C2D C1D C11 N1D -80.0(6)
C4D C3D C31 N3D -105.0(5)
C2D C3D C31 N3D 77.3(6)
